data_4316368
loop_
_publ_author_name
'St\'ephanie Durot'
'Laila H. Hossain'
'Sylvain Hamman'
'H\'el\`ene Jamet'
'Maylis Orio'
'Isabelle Gautier-Luneau'
'Dominique Luneau'
'Christian Philouze'
'Jean-Louis Pierre'
'Catherine Belle'

_publ_contact_author_email ' catherine.belle@ujf-grenoble.fr'
_publ_contact_author_name ' Belle Catherine'
_publ_section_title
;
 Separation of Geometric Isomers of a Dicopper Complex by Using a
 19F-Labeled Ligand: Dynamics, Structures, and DFT Calculations
;
_journal_name_full 'Inorganic Chemistry'
_journal_page_first 7832
_journal_page_last 7840
_journal_paper_doi 10.1021/ic1006567
_journal_volume 49
_journal_year 2010
_chemical_formula_sum 'C35 H35 Cl2 Cu2 F2 N7 O10'
_chemical_formula_weight 949.70
_space_group_IT_number 2
_symmetry_cell_setting triclinic
_symmetry_Int_Tables_number 2
_symmetry_space_group_name_Hall '-P 1'
_symmetry_space_group_name_H-M 'P -1'
_cell_angle_alpha 104.82(1)
_cell_angle_beta 100.22(2)
_cell_angle_gamma 92.55(2)
_cell_formula_units_Z 2
_cell_length_a 9.871(2)
_cell_length_b 12.021(2)
_cell_length_c 17.340(4)
_cell_measurement_reflns_used 0
_cell_measurement_temperature 293.0
_cell_measurement_theta_max 0.0
_cell_measurement_theta_min 0.0
_cell_volume 1948.8(7)
_computing_cell_refinement 'Enraf-Nonius Kappa CCD'
_computing_data_collection 'Enraf-Nonius Kappa CCD'
_computing_data_reduction 'teXsan (MSC, 1992-1997)'
_computing_publication_material 'teXsan (MSC, 1992-1997)'
_computing_structure_refinement 'teXsan (MSC, 1992-1997)'
_computing_structure_solution 'SIR 92'
_diffrn_ambient_temperature 293.0
_diffrn_measured_fraction_theta_full 0.988
_diffrn_measured_fraction_theta_max 0.988
_diffrn_measurement_device_type 'Bruker AXS Enraf-Nonius Kappa CCD'
_diffrn_measurement_method 'phi and omega scans'
_diffrn_orient_matrix_UB_11 0.00000
_diffrn_orient_matrix_UB_12 0.00000
_diffrn_orient_matrix_UB_13 0.00000
_diffrn_orient_matrix_UB_21 0.00000
_diffrn_orient_matrix_UB_22 0.00000
_diffrn_orient_matrix_UB_23 0.00000
_diffrn_orient_matrix_UB_31 0.00000
_diffrn_orient_matrix_UB_32 0.00000
_diffrn_orient_matrix_UB_33 0.00000
_diffrn_radiation_detector CCD
_diffrn_radiation_monochromator graphite
_diffrn_radiation_source 'X-ray tube'
_diffrn_radiation_type 'Mo K\a'
_diffrn_radiation_wavelength 0.71073
_diffrn_reflns_av_R_equivalents 0.04398
_diffrn_reflns_av_sigmaI/netI 0.100
_diffrn_reflns_limit_h_max 11
_diffrn_reflns_limit_h_min -11
_diffrn_reflns_limit_k_max 14
_diffrn_reflns_limit_k_min -14
_diffrn_reflns_limit_l_max 20
_diffrn_reflns_limit_l_min -20
_diffrn_reflns_number 28474
_diffrn_reflns_reduction_process 'Lp corrections applied'
_diffrn_reflns_theta_full 25
_diffrn_reflns_theta_max 25.00
_diffrn_reflns_theta_min 1.24
_diffrn_standards_decay_% 0.00
_diffrn_standards_interval_count 0
_diffrn_standards_number 0
_exptl_absorpt_coefficient_mu 1.304
_exptl_absorpt_correction_T_max 0.651
_exptl_absorpt_correction_T_min 0.403
_exptl_absorpt_correction_type multi-scan
_exptl_crystal_colour 'dark green'
_exptl_crystal_density_diffrn 1.618
_exptl_crystal_density_meas ?
_exptl_crystal_description block
_exptl_crystal_F_000 968.00
_exptl_crystal_size_max 0.38
_exptl_crystal_size_mid 0.35
_exptl_crystal_size_min 0.33
_refine_diff_density_max 0.54
_refine_diff_density_min -0.40
_refine_ls_extinction_method none
_refine_ls_goodness_of_fit_all 1.689
_refine_ls_goodness_of_fit_ref 1.689
_refine_ls_hydrogen_treatment noref
_refine_ls_matrix_type full
_refine_ls_number_constraints 0
_refine_ls_number_parameters 532
_refine_ls_number_reflns 4933
_refine_ls_number_restraints 0
_refine_ls_R_factor_all 0.0452
_refine_ls_R_factor_gt 0.0452
_refine_ls_shift/su_max 0.0120
_refine_ls_shift/su_mean 0.0000
_refine_ls_structure_factor_coef F
_refine_ls_weighting_details 'w = 1/[\s^2^(Fo) + 0.00027|Fo|^2^]'
_refine_ls_weighting_scheme sigma
_refine_ls_wR_factor_all 0.0552
_refine_ls_wR_factor_ref 0.0552
_reflns_number_gt 4933
_reflns_number_total 6759
_reflns_threshold_expression I>2.00\s(I)
_cod_data_source_file ic1006567_si_002_3.cif
_cod_data_source_block Sans_THF_cis_ou_trans_?
_cod_depositor_comments
;
The following automatic conversions were performed:

'_exptl_crystal_density_meas' value 'not measured' was changed to '?'
- the value is perceived as not measured.

Automatic conversion script
Id: cif_fix_values 3008 2015-01-20 13:52:24Z robertas 
;
_cod_original_sg_symbol_H-M 'P -1 '
_cod_original_formula_sum 'C35 H35 Cl2 Cu2 F2 N7 O10 '
_cod_database_code 4316368

loop_
_symmetry_equiv_pos_as_xyz
'   +x,   +y,   +z'
'   -x,   -y,   -z'

loop_
_atom_site_label
_atom_site_fract_x
_atom_site_fract_y
_atom_site_fract_z
_atom_site_U_iso_or_equiv
_atom_site_occupancy
_atom_site_refinement_flags
_atom_site_adp_type
_atom_site_calc_flag
_atom_site_calc_attached_atom
Cu(1) 0.06883(5) 0.25739(4) 0.74783(2) 0.0375(1) 1.000 . Uani d ?
Cu(2) 0.00467(5) 0.48097(4) 0.71333(2) 0.0383(1) 1.000 . Uani d ?
Cl(1) 0.2666(1) 0.09060(8) 1.08210(6) 0.0488(3) 1.000 . Uani d ?
Cl(2) -0.4557(2) 0.2609(1) 0.59717(8) 0.0900(5) 1.000 . Uani d ?
F(1) -0.0263(4) 0.1308(3) 0.5513(2) 0.115(1) 1.000 . Uani d ?
F(2) 0.3438(3) 0.5486(3) 0.7204(2) 0.0870(9) 1.000 . Uani d ?
O(1) -0.0229(3) 0.3959(2) 0.7923(1) 0.0474(7) 1.000 . Uani d ?
O(2) 0.1028(3) 0.3508(2) 0.6783(1) 0.0509(7) 1.000 . Uani d ?
O(3) 0.2777(4) 0.1939(3) 1.0581(2) 0.083(1) 1.000 . Uani d ?
O(4) 0.3112(4) 0.1168(3) 1.1665(2) 0.089(1) 1.000 . Uani d ?
O(5) 0.3504(4) 0.0132(3) 1.0421(2) 0.083(1) 1.000 . Uani d ?
O(6) 0.1286(4) 0.0429(4) 1.0608(3) 0.111(1) 1.000 . Uani d ?
O(7) -0.4731(7) 0.3693(5) 0.6331(4) 0.188(3) 1.000 . Uani d ?
O(8) -0.3355(8) 0.2571(7) 0.6493(4) 0.251(3) 1.000 . Uani d ?
O(9) -0.4433(6) 0.2478(5) 0.5182(3) 0.152(2) 1.000 . Uani d ?
O(10a) -0.606(1) 0.239(1) 0.5938(4) 0.129(3) 0.500 . Uani d ?
O(10b) -0.499(1) 0.1570(6) 0.6073(5) 0.116(3) 0.500 . Uani d ?
N(1) 0.0193(3) 0.1815(2) 0.8311(2) 0.0354(8) 1.000 . Uani d ?
N(2) -0.1078(3) 0.6066(2) 0.7618(2) 0.0363(8) 1.000 . Uani d ?
N(3) -0.0708(4) 0.1180(3) 0.6695(2) 0.0505(9) 1.000 . Uani d ?
N(4) 0.2617(3) 0.2219(2) 0.7886(2) 0.0396(8) 1.000 . Uani d ?
N(5) -0.1019(3) 0.4925(3) 0.6075(2) 0.0455(9) 1.000 . Uani d ?
N(6) 0.1689(3) 0.6220(2) 0.7754(2) 0.0397(8) 1.000 . Uani d ?
N(7) -0.1378(6) 0.1407(5) 0.3288(4) 0.125(2) 1.000 . Uani d ?
C(1) -0.1002(4) 0.4149(3) 0.8494(2) 0.0333(9) 1.000 . Uani d ?
C(2) -0.0816(4) 0.3546(3) 0.9089(2) 0.0333(9) 1.000 . Uani d ?
C(3) -0.1571(4) 0.3784(3) 0.9697(2) 0.0381(9) 1.000 . Uani d ?
C(4) -0.2486(4) 0.4634(3) 0.9751(2) 0.040(1) 1.000 . Uani d ?
C(5) -0.2666(4) 0.5199(3) 0.9149(2) 0.040(1) 1.000 . Uani d ?
C(6) -0.1967(4) 0.4954(3) 0.8512(2) 0.0339(9) 1.000 . Uani d ?
C(7) -0.3222(5) 0.4911(4) 1.0463(2) 0.059(1) 1.000 . Uani d ?
C(8) 0.0234(4) 0.2685(3) 0.9108(2) 0.0379(9) 1.000 . Uani d ?
C(9) -0.2313(4) 0.5525(3) 0.7831(2) 0.040(1) 1.000 . Uani d ?
C(10) -0.1193(4) 0.1176(3) 0.8006(2) 0.048(1) 1.000 . Uani d ?
C(11) -0.1429(4) 0.0652(3) 0.7112(3) 0.048(1) 1.000 . Uani d ?
C(12) -0.2394(5) -0.0272(4) 0.6740(3) 0.068(1) 1.000 . Uani d ?
C(13) -0.2670(6) -0.0648(4) 0.5900(4) 0.089(2) 1.000 . Uani d ?
C(14) -0.1960(6) -0.0126(5) 0.5472(3) 0.086(2) 1.000 . Uani d ?
C(15) -0.0998(5) 0.0777(4) 0.5915(3) 0.069(1) 1.000 . Uani d ?
C(16) 0.1255(4) 0.1013(3) 0.8420(2) 0.043(1) 1.000 . Uani d ?
C(17) 0.2647(4) 0.1539(3) 0.8393(2) 0.039(1) 1.000 . Uani d ?
C(18) 0.3864(4) 0.1325(3) 0.8815(2) 0.050(1) 1.000 . Uani d ?
C(19) 0.5093(4) 0.1819(4) 0.8716(3) 0.061(1) 1.000 . Uani d ?
C(20) 0.5064(4) 0.2510(4) 0.8201(3) 0.058(1) 1.000 . Uani d ?
C(21) 0.3818(4) 0.2698(3) 0.7800(3) 0.051(1) 1.000 . Uani d ?
C(22) -0.1528(4) 0.6651(3) 0.6967(2) 0.049(1) 1.000 . Uani d ?
C(23) -0.1810(5) 0.5809(3) 0.6149(2) 0.050(1) 1.000 . Uani d ?
C(24) -0.2758(6) 0.5932(4) 0.5508(3) 0.079(2) 1.000 . Uani d ?
C(25) -0.2872(7) 0.5128(5) 0.4765(3) 0.095(2) 1.000 . Uani d ?
C(26) -0.2054(7) 0.4244(5) 0.4679(3) 0.085(2) 1.000 . Uani d ?
C(27) -0.1148(5) 0.4150(4) 0.5349(2) 0.064(1) 1.000 . Uani d ?
C(28) -0.0248(4) 0.6900(3) 0.8342(2) 0.044(1) 1.000 . Uani d ?
C(29) 0.1228(4) 0.7066(3) 0.8282(2) 0.040(1) 1.000 . Uani d ?
C(30) 0.2092(5) 0.7999(3) 0.8779(3) 0.053(1) 1.000 . Uani d ?
C(31) 0.3459(5) 0.8062(4) 0.8739(3) 0.066(1) 1.000 . Uani d ?
C(32) 0.3949(4) 0.7213(4) 0.8196(3) 0.062(1) 1.000 . Uani d ?
C(33) 0.2997(4) 0.6328(3) 0.7730(2) 0.050(1) 1.000 . Uani d ?
C(34) -0.2383(7) 0.1090(5) 0.3355(4) 0.099(2) 1.000 . Uani d ?
C(35) -0.3737(9) 0.0712(7) 0.3431(5) 0.144(3) 1.000 . Uani d ?
H(1) 0.1680 0.3377 0.6464 0.059 1.000 . Uiso c ?
H(2) -0.1464 0.3356 1.0091 0.046 1.000 . Uiso c ?
H(3) -0.3293 0.5778 0.9172 0.048 1.000 . Uiso c ?
H(4) -0.3735 0.5556 1.0443 0.071 1.000 . Uiso c ?
H(5) -0.2560 0.5087 1.0958 0.071 1.000 . Uiso c ?
H(6) -0.3832 0.4262 1.0436 0.071 1.000 . Uiso c ?
H(7) 0.1127 0.3096 0.9276 0.046 1.000 . Uiso c ?
H(8) 0.0082 0.2281 0.9494 0.046 1.000 . Uiso c ?
H(9) -0.2789 0.4958 0.7360 0.047 1.000 . Uiso c ?
H(10) -0.2900 0.6112 0.7989 0.047 1.000 . Uiso c ?
H(11) -0.1874 0.1693 0.8125 0.057 1.000 . Uiso c ?
H(12) -0.1266 0.0580 0.8270 0.057 1.000 . Uiso c ?
H(13) -0.2861 -0.0646 0.7052 0.081 1.000 . Uiso c ?
H(14) -0.3356 -0.1270 0.5625 0.107 1.000 . Uiso c ?
H(15) -0.2115 -0.0369 0.4895 0.104 1.000 . Uiso c ?
H(16) 0.1022 0.0315 0.7997 0.052 1.000 . Uiso c ?
H(17) 0.1289 0.0851 0.8931 0.052 1.000 . Uiso c ?
H(18) 0.3869 0.0844 0.9173 0.060 1.000 . Uiso c ?
H(19) 0.5952 0.1677 0.9004 0.073 1.000 . Uiso c ?
H(20) 0.5898 0.2855 0.8125 0.070 1.000 . Uiso c ?
H(21) 0.3796 0.3185 0.7445 0.061 1.000 . Uiso c ?
H(22) -0.2347 0.7007 0.7058 0.058 1.000 . Uiso c ?
H(23) -0.0819 0.7224 0.6987 0.058 1.000 . Uiso c ?
H(24) -0.3325 0.6554 0.5571 0.095 1.000 . Uiso c ?
H(25) -0.3529 0.5195 0.4311 0.114 1.000 . Uiso c ?
H(26) -0.2110 0.3703 0.4165 0.103 1.000 . Uiso c ?
H(27) -0.0595 0.3519 0.5299 0.077 1.000 . Uiso c ?
H(28) -0.0626 0.7624 0.8404 0.053 1.000 . Uiso c ?
H(29) -0.0295 0.6627 0.8805 0.053 1.000 . Uiso c ?
H(30) 0.1741 0.8594 0.9145 0.064 1.000 . Uiso c ?
H(31) 0.4072 0.8693 0.9089 0.079 1.000 . Uiso c ?
H(32) 0.4892 0.7239 0.8146 0.075 1.000 . Uiso c ?
H(33) -0.4110 0.1332 0.3763 0.173 1.000 . Uiso c ?
H(34) -0.4317 0.0467 0.2908 0.173 1.000 . Uiso c ?
H(35) -0.3681 0.0086 0.3673 0.173 1.000 . Uiso c ?

loop_
_atom_site_aniso_label
_atom_site_aniso_U_11
_atom_site_aniso_U_22
_atom_site_aniso_U_33
_atom_site_aniso_U_12
_atom_site_aniso_U_13
_atom_site_aniso_U_23
Cu(1) 0.0420(3) 0.0343(2) 0.0376(2) 0.0055(2) 0.0087(2) 0.0110(2)
Cu(2) 0.0471(3) 0.0359(2) 0.0322(2) 0.0072(2) 0.0058(2) 0.0103(2)
Cl(1) 0.0444(6) 0.0444(5) 0.0515(5) -0.0007(4) 0.0055(4) 0.0057(4)
Cl(2) 0.128(1) 0.0732(8) 0.0553(7) 0.0059(8) 0.0037(8) 0.0039(6)
F(1) 0.163(3) 0.103(2) 0.063(2) -0.013(2) 0.023(2) -0.005(2)
F(2) 0.070(2) 0.090(2) 0.090(2) 0.005(2) 0.023(1) -0.001(2)
O(1) 0.068(2) 0.038(1) 0.050(1) 0.022(1) 0.028(1) 0.021(1)
O(2) 0.067(2) 0.046(1) 0.054(1) 0.022(1) 0.032(1) 0.022(1)
O(3) 0.109(3) 0.051(2) 0.098(2) 0.018(2) 0.027(2) 0.029(2)
O(4) 0.100(3) 0.106(3) 0.050(2) -0.032(2) 0.006(2) 0.013(2)
O(5) 0.104(3) 0.061(2) 0.086(2) 0.035(2) 0.027(2) 0.013(2)
O(6) 0.050(2) 0.131(3) 0.131(3) -0.029(2) -0.009(2) 0.023(3)
O(7) 0.213(6) 0.124(4) 0.185(6) 0.055(4) -0.017(5) 0.001(4)
O(8) 0.275(8) 0.257(7) 0.170(6) 0.127(5) -0.072(5) 0.027(5)
O(9) 0.167(5) 0.189(5) 0.081(3) -0.046(4) 0.038(3) 0.007(3)
O(10a) 0.114(7) 0.189(9) 0.054(4) -0.057(7) 0.007(4) 0.001(5)
O(10b) 0.177(9) 0.054(4) 0.123(6) -0.018(5) 0.035(6) 0.038(4)
N(1) 0.035(2) 0.030(1) 0.041(2) 0.002(1) 0.005(1) 0.009(1)
N(2) 0.038(2) 0.033(1) 0.035(1) 0.000(1) 0.002(1) 0.008(1)
N(3) 0.057(2) 0.041(2) 0.043(2) 0.004(2) 0.002(2) -0.001(1)
N(4) 0.041(2) 0.035(1) 0.045(2) 0.007(1) 0.010(1) 0.012(1)
N(5) 0.059(2) 0.044(2) 0.029(1) 0.004(2) 0.000(1) 0.009(1)
N(6) 0.041(2) 0.037(2) 0.039(2) 0.001(1) 0.006(1) 0.008(1)
N(7) 0.117(5) 0.127(4) 0.133(4) 0.014(4) 0.044(4) 0.026(4)
C(1) 0.033(2) 0.031(2) 0.031(2) -0.004(1) 0.007(1) 0.001(1)
C(2) 0.034(2) 0.029(2) 0.032(2) -0.002(1) 0.003(1) 0.005(1)
C(3) 0.038(2) 0.040(2) 0.034(2) -0.001(2) 0.001(2) 0.009(1)
C(4) 0.033(2) 0.049(2) 0.035(2) -0.002(2) 0.006(2) 0.004(2)
C(5) 0.035(2) 0.037(2) 0.044(2) 0.004(2) 0.006(2) 0.007(2)
C(6) 0.035(2) 0.028(2) 0.035(2) -0.001(1) 0.003(2) 0.005(1)
C(7) 0.059(3) 0.073(3) 0.052(2) 0.015(2) 0.023(2) 0.017(2)
C(8) 0.043(2) 0.041(2) 0.032(2) 0.006(2) 0.006(2) 0.014(1)
C(9) 0.033(2) 0.037(2) 0.046(2) 0.004(2) 0.003(2) 0.010(2)
C(10) 0.040(2) 0.040(2) 0.062(2) -0.004(2) 0.015(2) 0.008(2)
C(11) 0.041(2) 0.038(2) 0.059(2) 0.004(2) 0.001(2) 0.004(2)
C(12) 0.064(3) 0.048(2) 0.075(3) -0.013(2) -0.002(3) 0.001(2)
C(13) 0.085(4) 0.061(3) 0.095(4) -0.021(3) -0.006(3) -0.005(3)
C(14) 0.097(4) 0.072(3) 0.060(3) -0.009(3) -0.010(3) -0.016(3)
C(15) 0.081(3) 0.062(3) 0.056(3) -0.003(3) 0.014(2) 0.005(2)
C(16) 0.049(2) 0.031(2) 0.055(2) 0.008(2) 0.014(2) 0.016(2)
C(17) 0.042(2) 0.031(2) 0.047(2) 0.012(2) 0.013(2) 0.010(2)
C(18) 0.049(2) 0.048(2) 0.059(2) 0.015(2) 0.009(2) 0.022(2)
C(19) 0.044(3) 0.066(3) 0.071(3) 0.013(2) 0.004(2) 0.017(2)
C(20) 0.043(2) 0.057(2) 0.076(3) 0.007(2) 0.016(2) 0.018(2)
C(21) 0.049(2) 0.045(2) 0.065(2) 0.011(2) 0.019(2) 0.019(2)
C(22) 0.061(3) 0.035(2) 0.052(2) 0.011(2) 0.006(2) 0.018(2)
C(23) 0.063(3) 0.049(2) 0.040(2) 0.006(2) 0.004(2) 0.021(2)
C(24) 0.103(4) 0.078(3) 0.058(3) 0.030(3) -0.004(3) 0.030(2)
C(25) 0.114(5) 0.107(4) 0.051(3) 0.015(4) -0.026(3) 0.025(3)
C(26) 0.127(5) 0.076(3) 0.038(2) 0.016(3) -0.011(3) 0.006(2)
C(27) 0.083(3) 0.062(3) 0.040(2) 0.001(2) -0.003(2) 0.011(2)
C(28) 0.050(2) 0.034(2) 0.040(2) -0.004(2) 0.006(2) 0.001(2)
C(29) 0.045(2) 0.032(2) 0.039(2) -0.003(2) 0.002(2) 0.010(1)
C(30) 0.057(3) 0.037(2) 0.057(2) -0.005(2) 0.001(2) 0.005(2)
C(31) 0.056(3) 0.048(2) 0.081(3) -0.016(2) -0.001(2) 0.007(2)
C(32) 0.041(3) 0.061(3) 0.080(3) -0.008(2) 0.006(2) 0.016(2)
C(33) 0.048(2) 0.049(2) 0.051(2) 0.008(2) 0.012(2) 0.010(2)
C(34) 0.115(5) 0.092(4) 0.088(4) 0.010(4) 0.039(4) 0.006(3)
C(35) 0.161(7) 0.145(7) 0.121(5) -0.007(6) 0.058(5) 0.008(5)

loop_
_atom_type_symbol
_atom_type_oxidation_number
_atom_type_number_in_cell
_atom_type_scat_dispersion_real
_atom_type_scat_dispersion_imag
_atom_type_scat_source
Cu 0 4 0.263 1.266
;International Tables for Crystallography
(1992, Vol. C, Tables 4.2.6.8 and 6.1.1.1)
;
C 0 70 0.002 0.002
;International Tables for Crystallography
(1992, Vol. C, Tables 4.2.6.8 and 6.1.1.1)
;
H 0 70 0.000 0.000
;International Tables for Crystallography
(1992, Vol. C, Table 6.1.1.2)
;
O 0 20 0.008 0.006
;International Tables for Crystallography
(1992, Vol. C, Tables 4.2.6.8 and 6.1.1.1)
;
N 0 14 0.004 0.003
;International Tables for Crystallography
(1992, Vol. C, Tables 4.2.6.8 and 6.1.1.1)
;
Cl 0 4 0.132 0.159
;International Tables for Crystallography
(1992, Vol. C, Tables 4.2.6.8 and 6.1.1.1)
;
F 0 4 0.014 0.010
;International Tables for Crystallography
(1992, Vol. C, Tables 4.2.6.8 and 6.1.1.1)
;

loop_
_geom_angle_atom_site_label_1
_geom_angle_atom_site_label_2
_geom_angle_atom_site_label_3
_geom_angle
_geom_angle_site_symmetry_1
_geom_angle_site_symmetry_2
_geom_angle_site_symmetry_3
_geom_angle_publ_flag
O1 CU1 O2 79.2(1) . . . yes
O1 CU1 N1 91.4(1) . . . yes
O1 CU1 N3 113.5(1) . . . yes
O1 CU1 N4 127.2(1) . . . yes
O2 CU1 N1 170.6(1) . . . yes
O2 CU1 N3 103.6(1) . . . yes
O2 CU1 N4 101.3(1) . . . yes
N1 CU1 N3 80.7(1) . . . yes
N1 CU1 N4 83.7(1) . . . yes
N3 CU1 N4 117.4(1) . . . yes
O1 CU2 O2 79.8(1) . . . yes
O1 CU2 N2 91.8(1) . . . yes
O1 CU2 N5 135.6(1) . . . yes
O1 CU2 N6 107.0(1) . . . yes
O2 CU2 N2 171.6(1) . . . yes
O2 CU2 N5 100.8(1) . . . yes
O2 CU2 N6 104.0(1) . . . yes
N2 CU2 N5 84.4(1) . . . yes
N2 CU2 N6 79.2(1) . . . yes
N5 CU2 N6 115.5(1) . . . yes
O3 CL1 O4 108.4(2) . . . yes
O3 CL1 O5 108.3(2) . . . yes
O3 CL1 O6 109.7(2) . . . yes
O4 CL1 O5 110.7(2) . . . yes
O4 CL1 O6 109.7(3) . . . yes
O5 CL1 O6 110.1(2) . . . yes
O7 CL2 O8 95.3(4) . . . yes
O7 CL2 O9 111.4(4) . . . yes
O7 CL2 O10a 84.7(5) . . . yes
O7 CL2 O10b 133.1(5) . . . yes
O8 CL2 O9 115.0(5) . . . yes
O8 CL2 O10a 136.8(5) . . . yes
O8 CL2 O10b 87.1(5) . . . yes
O9 CL2 O10a 104.9(4) . . . yes
O9 CL2 O10b 109.8(4) . . . yes
O10a CL2 O10b 63.6(6) . . . yes
CU1 O1 CU2 98.1(1) . . . yes
CU1 O1 C1 130.0(2) . . . yes
CU2 O1 C1 131.0(2) . . . yes
CU1 O2 CU2 102.6(1) . . . yes
CU1 O2 H1 123.3 . . . no
CU2 O2 H1 132.6 . . . no
CU1 N1 C16 105.8(2) . . . yes
CU1 N1 C8 111.2(2) . . . yes
CU1 N1 C10 109.7(2) . . . yes
C8 N1 C10 110.4(3) . . . yes
C8 N1 C16 109.0(3) . . . yes
C10 N1 C16 110.5(3) . . . yes
CU2 N2 C9 109.0(2) . . . yes
CU2 N2 C22 105.5(2) . . . yes
CU2 N2 C28 111.3(2) . . . yes
C9 N2 C22 110.3(3) . . . yes
C9 N2 C28 110.5(3) . . . yes
C22 N2 C28 110.1(3) . . . yes
CU1 N3 C11 111.9(2) . . . yes
CU1 N3 C15 132.3(3) . . . yes
C11 N3 C15 115.8(4) . . . yes
CU1 N4 C17 112.6(2) . . . yes
CU1 N4 C21 127.8(3) . . . yes
C17 N4 C21 118.9(3) . . . yes
CU2 N5 C23 113.2(2) . . . yes
CU2 N5 C27 127.0(3) . . . yes
C23 N5 C27 119.2(3) . . . yes
CU2 N6 C29 111.4(2) . . . yes
CU2 N6 C33 131.7(2) . . . yes
C29 N6 C33 116.7(3) . . . yes
O1 C1 C2 119.5(3) . . . yes
O1 C1 C6 120.7(3) . . . yes
C2 C1 C6 119.8(3) . . . yes
C1 C2 C3 119.2(3) . . . yes
C1 C2 C8 121.9(3) . . . yes
C3 C2 C8 118.9(3) . . . yes
C2 C3 C4 121.9(3) . . . yes
C2 C3 H2 119.1 . . . no
C4 C3 H2 119.1 . . . no
C3 C4 C5 117.5(3) . . . yes
C3 C4 C7 119.6(3) . . . yes
C5 C4 C7 122.9(3) . . . yes
C4 C5 C6 122.3(3) . . . yes
C4 C5 H3 118.9 . . . no
C6 C5 H3 118.9 . . . no
C1 C6 C5 119.2(3) . . . yes
C1 C6 C9 121.4(3) . . . yes
C5 C6 C9 119.4(3) . . . yes
C4 C7 H4 109.5 . . . no
C4 C7 H5 109.5 . . . no
C4 C7 H6 109.5 . . . no
H4 C7 H5 109.5 . . . no
H4 C7 H6 109.5 . . . no
H5 C7 H6 109.5 . . . no
N1 C8 C2 114.7(3) . . . yes
N1 C8 H7 108.1 . . . no
N1 C8 H8 108.1 . . . no
C2 C8 H7 108.1 . . . no
C2 C8 H8 108.1 . . . no
H7 C8 H8 109.5 . . . no
N2 C9 C6 114.3(3) . . . yes
N2 C9 H9 108.2 . . . no
N2 C9 H10 108.2 . . . no
C6 C9 H9 108.2 . . . no
C6 C9 H10 108.2 . . . no
H9 C9 H10 109.5 . . . no
N1 C10 C11 111.0(3) . . . yes
N1 C10 H11 109.1 . . . no
N1 C10 H12 109.1 . . . no
C11 C10 H11 109.1 . . . no
C11 C10 H12 109.1 . . . no
H11 C10 H12 109.5 . . . no
N3 C11 C10 116.2(3) . . . yes
N3 C11 C12 122.7(4) . . . yes
C10 C11 C12 121.0(4) . . . yes
C11 C12 C13 118.5(5) . . . yes
C11 C12 H13 120.8 . . . no
C13 C12 H13 120.8 . . . no
C12 C13 C14 119.6(5) . . . yes
C12 C13 H14 120.2 . . . no
C14 C13 H14 120.2 . . . no
C13 C14 C15 116.5(5) . . . yes
C13 C14 H15 121.8 . . . no
C15 C14 H15 121.8 . . . no
F1 C15 N3 114.8(4) . . . yes
F1 C15 C14 118.2(4) . . . yes
N3 C15 C14 127.0(5) . . . yes
N1 C16 C17 110.4(3) . . . yes
N1 C16 H16 109.2 . . . no
N1 C16 H17 109.2 . . . no
C17 C16 H16 109.2 . . . no
C17 C16 H17 109.2 . . . no
H16 C16 H17 109.5 . . . no
N4 C17 C16 114.5(3) . . . yes
N4 C17 C18 121.4(4) . . . yes
C16 C17 C18 124.1(3) . . . yes
C17 C18 C19 119.1(4) . . . yes
C17 C18 H18 120.4 . . . no
C19 C18 H18 120.4 . . . no
C18 C19 C20 119.5(4) . . . yes
C18 C19 H19 120.2 . . . no
C20 C19 H19 120.2 . . . no
C19 C20 C21 118.8(4) . . . yes
C19 C20 H20 120.6 . . . no
C21 C20 H20 120.6 . . . no
N4 C21 C20 122.3(4) . . . yes
N4 C21 H21 118.8 . . . no
C20 C21 H21 118.8 . . . no
N2 C22 C23 111.0(3) . . . yes
N2 C22 H22 109.1 . . . no
N2 C22 H23 109.1 . . . no
C23 C22 H22 109.1 . . . no
C23 C22 H23 109.1 . . . no
H22 C22 H23 109.5 . . . no
N5 C23 C22 114.8(3) . . . yes
N5 C23 C24 121.6(4) . . . yes
C22 C23 C24 123.6(4) . . . yes
C23 C24 C25 118.3(5) . . . yes
C23 C24 H24 120.8 . . . no
C25 C24 H24 120.8 . . . no
C24 C25 C26 120.5(5) . . . yes
C24 C25 H25 119.7 . . . no
C26 C25 H25 119.7 . . . no
C25 C26 C27 118.4(4) . . . yes
C25 C26 H26 120.8 . . . no
C27 C26 H26 120.8 . . . no
N5 C27 C26 121.9(4) . . . yes
N5 C27 H27 119.0 . . . no
C26 C27 H27 119.0 . . . no
N2 C28 C29 112.7(3) . . . yes
N2 C28 H28 108.7 . . . no
N2 C28 H29 108.7 . . . no
C29 C28 H28 108.7 . . . no
C29 C28 H29 108.7 . . . no
H28 C28 H29 109.5 . . . no
N6 C29 C28 116.3(3) . . . yes
N6 C29 C30 121.8(4) . . . yes
C28 C29 C30 121.8(3) . . . yes
C29 C30 C31 119.2(4) . . . yes
C29 C30 H30 120.4 . . . no
C31 C30 H30 120.4 . . . no
C30 C31 C32 119.9(4) . . . yes
C30 C31 H31 120.0 . . . no
C32 C31 H31 120.0 . . . no
C31 C32 C33 115.9(4) . . . yes
C31 C32 H32 122.0 . . . no
C33 C32 H32 122.0 . . . no
F2 C33 N6 116.0(3) . . . yes
F2 C33 C32 117.5(4) . . . yes
N6 C33 C32 126.5(4) . . . yes
N7 C34 C35 177.5(9) . . . yes
C34 C35 H33 109.5 . . . no
C34 C35 H34 109.5 . . . no
C34 C35 H35 109.5 . . . no
H33 C35 H34 109.5 . . . no
H33 C35 H35 109.5 . . . no
H34 C35 H35 109.5 . . . no

loop_
_geom_bond_atom_site_label_1
_geom_bond_atom_site_label_2
_geom_bond_distance
_geom_bond_site_symmetry_1
_geom_bond_site_symmetry_2
_geom_bond_publ_flag
CU1 O1 1.978(2) . . yes
CU1 O2 1.905(2) . . yes
CU1 N1 2.010(3) . . yes
CU1 N3 2.125(3) . . yes
CU1 N4 2.014(3) . . yes
CU2 O1 1.954(2) . . yes
CU2 O2 1.901(2) . . yes
CU2 N2 2.012(3) . . yes
CU2 N5 1.988(3) . . yes
CU2 N6 2.205(3) . . yes
CL1 O3 1.412(3) . . yes
CL1 O4 1.399(3) . . yes
CL1 O5 1.405(3) . . yes
CL1 O6 1.401(4) . . yes
CL2 O7 1.327(5) . . yes
CL2 O8 1.368(6) . . yes
CL2 O9 1.366(4) . . yes
CL2 O10a 1.486(9) . . yes
CL2 O10b 1.365(7) . . yes
F1 C15 1.336(6) . . yes
F2 C33 1.324(4) . . yes
O1 C1 1.336(4) . . yes
O2 H1 0.91 . . no
O10a O10b 1.51(1) . . yes
N1 C8 1.497(4) . . yes
N1 C10 1.477(5) . . yes
N1 C16 1.476(4) . . yes
N2 C9 1.502(5) . . yes
N2 C22 1.490(5) . . yes
N2 C28 1.474(4) . . yes
N3 C11 1.344(5) . . yes
N3 C15 1.288(5) . . yes
N4 C17 1.343(4) . . yes
N4 C21 1.344(5) . . yes
N5 C23 1.339(5) . . yes
N5 C27 1.342(5) . . yes
N6 C29 1.339(4) . . yes
N6 C33 1.301(5) . . yes
N7 C34 1.083(8) . . yes
C1 C2 1.396(5) . . yes
C1 C6 1.386(5) . . yes
C2 C3 1.376(5) . . yes
C2 C8 1.499(5) . . yes
C3 C4 1.390(5) . . yes
C3 H2 0.95 . . no
C4 C5 1.376(5) . . yes
C4 C7 1.515(5) . . yes
C5 C6 1.380(5) . . yes
C5 H3 0.95 . . no
C6 C9 1.508(5) . . yes
C7 H4 0.95 . . no
C7 H5 0.95 . . no
C7 H6 0.95 . . no
C8 H7 0.95 . . no
C8 H8 0.95 . . no
C9 H9 0.95 . . no
C9 H10 0.95 . . no
C10 C11 1.488(5) . . yes
C10 H11 0.95 . . no
C10 H12 0.95 . . no
C11 C12 1.371(6) . . yes
C12 C13 1.383(7) . . yes
C12 H13 0.95 . . no
C13 C14 1.349(8) . . yes
C13 H14 0.95 . . no
C14 C15 1.376(7) . . yes
C14 H15 0.95 . . no
C16 C17 1.500(5) . . yes
C16 H16 0.95 . . no
C16 H17 0.95 . . no
C17 C18 1.363(5) . . yes
C18 C19 1.384(6) . . yes
C18 H18 0.95 . . no
C19 C20 1.364(6) . . yes
C19 H19 0.95 . . no
C20 C21 1.360(6) . . yes
C20 H20 0.95 . . no
C21 H21 0.95 . . no
C22 C23 1.488(5) . . yes
C22 H22 0.95 . . no
C22 H23 0.95 . . no
C23 C24 1.364(6) . . yes
C24 C25 1.382(7) . . yes
C24 H24 0.95 . . no
C25 C26 1.358(8) . . yes
C25 H25 0.95 . . no
C26 C27 1.367(6) . . yes
C26 H26 0.95 . . no
C27 H27 0.95 . . no
C28 C29 1.487(5) . . yes
C28 H28 0.95 . . no
C28 H29 0.95 . . no
C29 C30 1.374(5) . . yes
C30 C31 1.363(6) . . yes
C30 H30 0.95 . . no
C31 C32 1.369(6) . . yes
C31 H31 0.95 . . no
C32 C33 1.367(6) . . yes
C32 H32 0.95 . . no
C34 C35 1.43(1) . . yes
C35 H33 0.95 . . no
C35 H34 0.95 . . no
C35 H35 0.95 . . no

loop_
_geom_contact_atom_site_label_1
_geom_contact_atom_site_label_2
_geom_contact_distance
_geom_contact_site_symmetry_1
_geom_contact_site_symmetry_2
_geom_contact_publ_flag
F1 C14 3.181(7) . 2_556 no
F1 F1 3.308(7) . 2_556 no
F1 C15 3.489(6) . 2_556 no
F2 O7 3.139(7) . 1_655 no
F2 C25 3.243(6) . 2_566 no
F2 C26 3.410(5) . 2_566 no
O3 C18 3.341(5) . . no
O3 C5 3.361(5) . 2_567 no
O3 C32 3.485(6) . 2_667 no
O3 C28 3.507(5) . 2_567 no
O3 C8 3.568(5) . . no
O4 C32 3.358(6) . 2_667 no
O4 C12 3.385(6) . 2_557 no
O4 C10 3.547(5) . 2_557 no
O5 C31 3.306(6) . 1_545 no
O5 C19 3.317(5) . 2_657 no
O5 C30 3.341(5) . 1_545 no
O5 C18 3.456(5) . 2_657 no
O5 C31 3.475(6) . 2_667 no
O5 C18 3.505(5) . . no
O5 O5 3.511(7) . 2_657 no
O6 O6 2.953(7) . 2_557 no
O6 C10 3.455(6) . 2_557 no
O6 C28 3.554(6) . 2_567 no
O7 C25 3.362(8) . 2_466 no
O7 C9 3.422(7) . . no
O7 C21 3.559(9) . 1_455 no
O8 N3 3.180(8) . . no
O8 C11 3.320(8) . . no
O8 C15 3.351(9) . . no
O9 C35 3.430(9) . . no
O9 C13 3.458(7) . 2_456 no
O9 C26 3.466(8) . . no
O10a C21 3.178(9) . 1_455 no
O10a C13 3.322(9) . 2_456 no
O10a C14 3.41(1) . 2_456 no
O10b C35 3.34(1) . 2_456 no
O10b C21 3.39(1) . 1_455 no
O10b C20 3.563(9) . 1_455 no
O10b C13 3.58(1) . . no
C27 C27 3.55(1) . 2_566 no
CU1 CU2 2.9702(6) . . no

loop_
_geom_torsion_atom_site_label_1
_geom_torsion_atom_site_label_2
_geom_torsion_atom_site_label_3
_geom_torsion_atom_site_label_4
_geom_torsion_site_symmetry_1
_geom_torsion_site_symmetry_2
_geom_torsion_site_symmetry_3
_geom_torsion_site_symmetry_4
_geom_torsion
_geom_torsion_publ_flag
? ? ? ? ? ? ? ? ? ?
